data_4514065
loop_
_publ_author_name
'Ogawa, Yuta'
'Yamamoto, Kazuhiro'
'Miura, Chiyo'
'Tamura, Shigeki'
'Saito, Mitsuki'
'Mamada, Masashi'
'Kumaki, Daisuke'
'Tokito, Shizuo'
'Katagiri, Hiroshi'

_publ_section_title
;
 Asymmetric Alkylthienyl Thienoacenes Derived from
 Anthra[2,3-b]thieno[2,3-d]thiophene for Solution-Processable Organic
 Semiconductors.
;
_journal_issue 11
_journal_name_full 'ACS applied materials &amp; interfaces'
_journal_page_first 9902
_journal_page_last 9909
_journal_paper_doi 10.1021/acsami.6b15793
_journal_volume 9
_journal_year 2017
_chemical_formula_moiety 'C18 H10 O3 S2'
_chemical_formula_sum 'C18 H10 O3 S2'
_chemical_formula_weight 338.38
_space_group_crystal_system triclinic
_space_group_IT_number 2
_space_group_name_Hall '-P 1'
_space_group_name_H-M_alt 'P -1'
_symmetry_space_group_name_Hall '-P 1'
_symmetry_space_group_name_H-M 'P -1'
_atom_sites_solution_hydrogens geom
_atom_sites_solution_primary direct
_atom_sites_solution_secondary difmap
_audit_creation_method SHELXL-2014/7
_cell_angle_alpha 63.407(2)
_cell_angle_beta 84.940(2)
_cell_angle_gamma 89.691(2)
_cell_formula_units_Z 2
_cell_length_a 5.48410(10)
_cell_length_b 12.2105(3)
_cell_length_c 12.4889(3)
_cell_measurement_reflns_used 8925
_cell_measurement_temperature 93
_cell_measurement_theta_max 30.5480
_cell_measurement_theta_min 1.9880
_cell_volume 744.37(3)
_computing_cell_refinement 'CrysAlisPro 1.171.38.43 (Rigaku OD, 2015)'
_computing_data_collection 'CrysAlisPro 1.171.38.43 (Rigaku OD, 2015)'
_computing_data_reduction 'CrysAlisPro 1.171.38.43 (Rigaku OD, 2015)'
_computing_molecular_graphics 'ORTEP-3 for Windows (Farrugia, 2012)'
_computing_publication_material 'Yadokari-XG (Wakita, Nemoto et al., 2009)'
_computing_structure_refinement 'SHELXL-2014 (Sheldrick, 2015)'
_computing_structure_solution 'SHELXT (Sheldrick, 2015)'
_diffrn_ambient_temperature 93
_diffrn_detector_area_resol_mean 28.5714
_diffrn_measured_fraction_theta_full 0.951
_diffrn_measured_fraction_theta_max 0.958
_diffrn_measurement_device_type 'Rigaku Saturn 70 CCD area detector'
_diffrn_measurement_method \w
_diffrn_radiation_type MoK\a
_diffrn_radiation_wavelength 0.71073
_diffrn_reflns_av_R_equivalents 0.0148
_diffrn_reflns_av_unetI/netI 0.0136
_diffrn_reflns_Laue_measured_fraction_full 0.951
_diffrn_reflns_Laue_measured_fraction_max 0.958
_diffrn_reflns_limit_h_max 7
_diffrn_reflns_limit_h_min -7
_diffrn_reflns_limit_k_max 15
_diffrn_reflns_limit_k_min -15
_diffrn_reflns_limit_l_max 16
_diffrn_reflns_limit_l_min -16
_diffrn_reflns_number 9063
_diffrn_reflns_point_group_measured_fraction_full 0.951
_diffrn_reflns_point_group_measured_fraction_max 0.958
_diffrn_reflns_theta_full 25.242
_diffrn_reflns_theta_max 27.487
_diffrn_reflns_theta_min 3.149
_diffrn_source 'Rotating Anode'
_exptl_absorpt_coefficient_mu 0.369
_exptl_absorpt_correction_T_max 1.00000
_exptl_absorpt_correction_T_min 0.88018
_exptl_absorpt_correction_type multi-scan
_exptl_absorpt_process_details
;
CrysAlisPro 1.171.38.43 (Rigaku Oxford Diffraction, 2015)
Empirical absorption correction using spherical harmonics,
 implemented in SCALE3 ABSPACK scaling algorithm.
;
_exptl_crystal_colour Colorless
_exptl_crystal_density_diffrn 1.510
_exptl_crystal_description Prism
_exptl_crystal_F_000 348
_exptl_crystal_size_max 0.100
_exptl_crystal_size_mid 0.100
_exptl_crystal_size_min 0.050
_refine_diff_density_max 0.365
_refine_diff_density_min -0.355
_refine_diff_density_rms 0.090
_refine_ls_extinction_method none
_refine_ls_goodness_of_fit_ref 1.117
_refine_ls_hydrogen_treatment constr
_refine_ls_matrix_type full
_refine_ls_number_parameters 209
_refine_ls_number_reflns 3275
_refine_ls_number_restraints 0
_refine_ls_restrained_S_all 1.117
_refine_ls_R_factor_all 0.0349
_refine_ls_R_factor_gt 0.0339
_refine_ls_shift/su_max 0.001
_refine_ls_shift/su_mean 0.000
_refine_ls_structure_factor_coef Fsqd
_refine_ls_weighting_details 'w=1/[\s^2^(Fo^2^)+(0.0676P)^2^+0.2321P] where P=(Fo^2^+2Fc^2^)/3'
_refine_ls_weighting_scheme calc
_refine_ls_wR_factor_gt 0.1032
_refine_ls_wR_factor_ref 0.1045
_reflns_Friedel_coverage 0.000
_reflns_number_gt 3127
_reflns_number_total 3275
_reflns_threshold_expression 'I > 2\s(I)'
_cod_data_source_file am6b15793_si_001.cif
_cod_data_source_block ydkr
_cod_depositor_comments 'Adding full bibliography for 4514065.cif.'
_cod_database_code 4514065
_shelx_shelxl_version_number 2014/7
_shelx_space_group_comment
;
The symmetry employed for this shelxl refinement is uniquely defined
by the following loop, which should always be used as a source of
symmetry information in preference to the above space-group names.
They are only intended as comments.
;
_shelx_estimated_absorpt_t_min 0.964
_shelx_estimated_absorpt_t_max 0.982
_oxdiff_exptl_absorpt_empirical_full_min 0.684
_oxdiff_exptl_absorpt_empirical_full_max 1.289
_oxdiff_exptl_absorpt_empirical_details
;
Empirical correction (ABSPACK) includes:
- Absorption correction using spherical harmonics
- Frame scaling
- Detector area scaling
;

loop_
_space_group_symop_operation_xyz
'x, y, z'
'-x, -y, -z'

loop_
_atom_site_label
_atom_site_type_symbol
_atom_site_fract_x
_atom_site_fract_y
_atom_site_fract_z
_atom_site_U_iso_or_equiv
_atom_site_adp_type
_atom_site_occupancy
_atom_site_site_symmetry_order
_atom_site_calc_flag
_atom_site_refinement_flags_posn
_atom_site_refinement_flags_adp
S1 S -0.24233(6) 0.24097(3) 0.72351(3) 0.01976(12) Uani 1 1 d . .
S2 S 0.33971(5) 0.41384(3) 0.46437(3) 0.01553(12) Uani 1 1 d . .
O1 O 0.37777(17) 0.43389(8) 0.21599(8) 0.0201(2) Uani 1 1 d . .
O2 O 0.43186(16) 0.14506(8) 0.40833(8) 0.0188(2) Uani 1 1 d . .
O3 O 0.2677(2) -0.03048(9) 0.42853(11) 0.0334(3) Uani 1 1 d . .
H3 H 0.3721 -0.0603 0.4784 0.050 Uiso 1 1 calc R U
C1 C -0.0466(2) 0.30482(13) 0.78358(12) 0.0210(3) Uani 1 1 d . .
H1 H -0.0761 0.2979 0.8625 0.025 Uiso 1 1 calc R U
C2 C 0.1536(2) 0.36579(12) 0.70744(11) 0.0192(3) Uani 1 1 d . .
H2 H 0.2784 0.4065 0.7259 0.023 Uiso 1 1 calc R U
C3 C 0.1498(2) 0.35991(11) 0.59621(11) 0.0153(2) Uani 1 1 d . .
C4 C -0.0543(2) 0.29584(11) 0.59053(11) 0.0150(2) Uani 1 1 d . .
C5 C -0.0593(2) 0.29094(10) 0.47942(11) 0.0148(2) Uani 1 1 d . .
H5 H -0.1864 0.2521 0.4602 0.018 Uiso 1 1 calc R U
C6 C 0.1447(2) 0.34993(10) 0.40353(11) 0.0135(2) Uani 1 1 d . .
C7 C 0.2166(2) 0.36109(10) 0.28343(10) 0.0144(2) Uani 1 1 d . .
C8 C 0.0749(2) 0.28107(10) 0.24479(10) 0.0142(2) Uani 1 1 d . .
C9 C -0.0878(2) 0.33564(11) 0.16027(11) 0.0162(2) Uani 1 1 d . .
H9 H -0.1034 0.4219 0.1263 0.019 Uiso 1 1 calc R U
C10 C -0.2335(2) 0.26610(11) 0.12237(11) 0.0163(2) Uani 1 1 d . .
C11 C -0.4073(2) 0.32098(13) 0.03709(11) 0.0207(3) Uani 1 1 d . .
H11 H -0.4259 0.4071 0.0022 0.025 Uiso 1 1 calc R U
C12 C -0.5480(2) 0.25004(14) 0.00505(12) 0.0241(3) Uani 1 1 d . .
H12 H -0.6634 0.2878 -0.0520 0.029 Uiso 1 1 calc R U
C13 C -0.5245(3) 0.12210(14) 0.05512(13) 0.0254(3) Uani 1 1 d . .
H13 H -0.6253 0.0743 0.0326 0.031 Uiso 1 1 calc R U
C14 C -0.3561(2) 0.06627(13) 0.13657(13) 0.0229(3) Uani 1 1 d . .
H14 H -0.3385 -0.0198 0.1689 0.027 Uiso 1 1 calc R U
C15 C -0.2084(2) 0.13691(12) 0.17256(11) 0.0171(3) Uani 1 1 d . .
C16 C -0.0383(2) 0.08253(11) 0.25845(11) 0.0178(3) Uani 1 1 d . .
H16 H -0.0185 -0.0034 0.2918 0.021 Uiso 1 1 calc R U
C17 C 0.0995(2) 0.15132(11) 0.29488(11) 0.0153(2) Uani 1 1 d . .
C18 C 0.2814(2) 0.08949(10) 0.38241(11) 0.0160(3) Uani 1 1 d . .

loop_
_atom_site_aniso_label
_atom_site_aniso_U_11
_atom_site_aniso_U_22
_atom_site_aniso_U_33
_atom_site_aniso_U_23
_atom_site_aniso_U_13
_atom_site_aniso_U_12
S1 0.01666(18) 0.0243(2) 0.01675(19) -0.00868(14) 0.00370(12) -0.00424(12)
S2 0.01220(18) 0.02058(19) 0.01562(18) -0.00998(14) 0.00039(11) -0.00372(12)
O1 0.0231(5) 0.0172(4) 0.0177(4) -0.0069(4) 0.0035(3) -0.0045(3)
O2 0.0194(4) 0.0144(4) 0.0227(5) -0.0075(4) -0.0076(4) 0.0017(3)
O3 0.0429(6) 0.0122(5) 0.0420(6) -0.0050(4) -0.0294(5) 0.0018(4)
C1 0.0198(6) 0.0285(7) 0.0164(6) -0.0116(5) -0.0022(5) 0.0026(5)
C2 0.0163(6) 0.0266(6) 0.0175(6) -0.0123(5) -0.0029(5) 0.0009(5)
C3 0.0123(5) 0.0179(6) 0.0154(5) -0.0074(5) -0.0003(4) 0.0007(4)
C4 0.0128(5) 0.0152(5) 0.0158(6) -0.0063(5) 0.0006(4) -0.0005(4)
C5 0.0144(5) 0.0139(5) 0.0168(6) -0.0077(5) -0.0011(4) -0.0010(4)
C6 0.0141(5) 0.0125(5) 0.0153(5) -0.0071(4) -0.0034(4) 0.0011(4)
C7 0.0164(5) 0.0118(5) 0.0152(5) -0.0059(4) -0.0028(4) 0.0026(4)
C8 0.0168(5) 0.0144(5) 0.0127(5) -0.0074(4) -0.0002(4) 0.0005(4)
C9 0.0195(6) 0.0151(5) 0.0135(5) -0.0061(4) -0.0011(4) 0.0031(4)
C10 0.0165(6) 0.0213(6) 0.0127(5) -0.0091(5) -0.0013(4) 0.0035(4)
C11 0.0204(6) 0.0276(6) 0.0148(6) -0.0100(5) -0.0031(5) 0.0071(5)
C12 0.0183(6) 0.0410(8) 0.0174(6) -0.0165(6) -0.0056(5) 0.0067(5)
C13 0.0200(6) 0.0395(8) 0.0255(7) -0.0221(6) -0.0037(5) -0.0011(5)
C14 0.0216(6) 0.0265(6) 0.0259(7) -0.0161(6) -0.0039(5) -0.0005(5)
C15 0.0170(6) 0.0209(6) 0.0168(6) -0.0114(5) -0.0020(4) 0.0009(4)
C16 0.0208(6) 0.0147(5) 0.0193(6) -0.0086(5) -0.0038(5) 0.0015(4)
C17 0.0171(6) 0.0143(5) 0.0141(5) -0.0059(4) -0.0026(4) 0.0011(4)
C18 0.0191(6) 0.0121(5) 0.0159(6) -0.0054(5) -0.0027(5) 0.0017(4)

loop_
_atom_type_symbol
_atom_type_description
_atom_type_scat_dispersion_real
_atom_type_scat_dispersion_imag
_atom_type_scat_source
C C 0.0033 0.0016 'International Tables Vol C Tables 4.2.6.8 and 6.1.1.4'
H H 0.0000 0.0000 'International Tables Vol C Tables 4.2.6.8 and 6.1.1.4'
O O 0.0106 0.0060 'International Tables Vol C Tables 4.2.6.8 and 6.1.1.4'
S S 0.1246 0.1234 'International Tables Vol C Tables 4.2.6.8 and 6.1.1.4'

loop_
_geom_angle_atom_site_label_1
_geom_angle_atom_site_label_2
_geom_angle_atom_site_label_3
_geom_angle
C4 S1 C1 91.00(6)
C3 S2 C6 90.99(6)
C2 C1 S1 113.91(10)
C1 C2 C3 110.46(11)
C4 C3 C2 113.92(12)
C4 C3 S2 111.02(10)
C2 C3 S2 135.06(10)
C3 C4 C5 113.91(11)
C3 C4 S1 110.71(10)
C5 C4 S1 135.38(9)
C6 C5 C4 110.63(10)
C5 C6 C7 128.26(11)
C5 C6 S2 113.44(9)
C7 C6 S2 118.27(9)
O1 C7 C6 121.86(11)
O1 C7 C8 121.38(10)
C6 C7 C8 116.72(10)
C9 C8 C17 119.11(11)
C9 C8 C7 118.21(10)
C17 C8 C7 122.66(10)
C8 C9 C10 121.53(11)
C9 C10 C11 122.16(11)
C9 C10 C15 119.15(11)
C11 C10 C15 118.68(12)
C12 C11 C10 120.23(12)
C11 C12 C13 121.20(12)
C14 C13 C12 120.10(12)
C13 C14 C15 120.21(13)
C16 C15 C14 121.91(12)
C16 C15 C10 118.53(11)
C14 C15 C10 119.56(12)
C17 C16 C15 121.46(11)
C16 C17 C8 120.22(11)
C16 C17 C18 118.93(11)
C8 C17 C18 120.79(10)
O2 C18 O3 123.00(11)
O2 C18 C17 123.23(10)
O3 C18 C17 113.76(10)

loop_
_geom_bond_atom_site_label_1
_geom_bond_atom_site_label_2
_geom_bond_distance
S1 C4 1.7261(12)
S1 C1 1.7314(14)
S2 C3 1.7216(12)
S2 C6 1.7359(12)
O1 C7 1.2197(15)
O2 C18 1.2231(15)
O3 C18 1.3120(14)
C1 C2 1.3619(19)
C2 C3 1.4248(17)
C3 C4 1.3939(18)
C4 C5 1.4179(16)
C5 C6 1.3707(17)
C6 C7 1.4619(16)
C7 C8 1.5126(15)
C8 C9 1.3729(17)
C8 C17 1.4299(16)
C9 C10 1.4202(17)
C10 C11 1.4231(17)
C10 C15 1.4241(17)
C11 C12 1.3702(19)
C12 C13 1.409(2)
C13 C14 1.3749(19)
C14 C15 1.4217(17)
C15 C16 1.4122(17)
C16 C17 1.3760(17)
C17 C18 1.4849(16)

loop_
_geom_torsion_atom_site_label_1
_geom_torsion_atom_site_label_2
_geom_torsion_atom_site_label_3
_geom_torsion_atom_site_label_4
_geom_torsion
C4 S1 C1 C2 0.14(11)
S1 C1 C2 C3 -0.46(14)
C1 C2 C3 C4 0.65(16)
C1 C2 C3 S2 -179.38(11)
C6 S2 C3 C4 -0.12(10)
C6 S2 C3 C2 179.91(13)
C2 C3 C4 C5 179.46(10)
S2 C3 C4 C5 -0.51(14)
C2 C3 C4 S1 -0.55(14)
S2 C3 C4 S1 179.47(6)
C1 S1 C4 C3 0.24(10)
C1 S1 C4 C5 -179.78(13)
C3 C4 C5 C6 1.07(15)
S1 C4 C5 C6 -178.91(10)
C4 C5 C6 C7 176.82(11)
C4 C5 C6 S2 -1.16(13)
C3 S2 C6 C5 0.75(9)
C3 S2 C6 C7 -177.44(9)
C5 C6 C7 O1 166.45(12)
S2 C6 C7 O1 -15.66(15)
C5 C6 C7 C8 -11.40(17)
S2 C6 C7 C8 166.49(8)
O1 C7 C8 C9 -70.70(15)
C6 C7 C8 C9 107.15(12)
O1 C7 C8 C17 110.92(14)
C6 C7 C8 C17 -71.23(15)
C17 C8 C9 C10 0.57(18)
C7 C8 C9 C10 -177.87(10)
C8 C9 C10 C11 178.40(11)
C8 C9 C10 C15 -0.54(18)
C9 C10 C11 C12 -178.54(12)
C15 C10 C11 C12 0.41(18)
C10 C11 C12 C13 0.0(2)
C11 C12 C13 C14 -0.8(2)
C12 C13 C14 C15 1.3(2)
C13 C14 C15 C16 178.22(13)
C13 C14 C15 C10 -0.90(19)
C9 C10 C15 C16 -0.12(18)
C11 C10 C15 C16 -179.10(11)
C9 C10 C15 C14 179.03(11)
C11 C10 C15 C14 0.05(18)
C14 C15 C16 C17 -178.37(12)
C10 C15 C16 C17 0.76(19)
C15 C16 C17 C8 -0.75(19)
C15 C16 C17 C18 -177.96(11)
C9 C8 C17 C16 0.08(18)
C7 C8 C17 C16 178.44(11)
C9 C8 C17 C18 177.23(11)
C7 C8 C17 C18 -4.40(18)
C16 C17 C18 O2 170.68(12)
C8 C17 C18 O2 -6.51(19)
C16 C17 C18 O3 -8.60(17)
C8 C17 C18 O3 174.21(12)
